data_4131499
loop_
_publ_author_name
'Hung, Chen-Hsun'
'Gandeepan, Parthasarathy'
'Cheng, Lin-Chieh'
'Chen, Liang-Yu'
'Cheng, Mu-Jeng'
'Cheng, Chien-Hong'

_publ_section_title
;
 Experimental and Theoretical Studies on Iron-Promoted Oxidative
 Annulation of Arylglyoxal with Alkyne: Unusual Addition and Migration on
 the Aryl Ring.
;
_journal_issue 47
_journal_name_full 'Journal of the American Chemical Society'
_journal_page_first 17015
_journal_page_last 17021
_journal_paper_doi 10.1021/jacs.7b05981
_journal_volume 139
_journal_year 2017
_chemical_formula_sum 'C17 H11 Br O2'
_chemical_formula_weight 327.17
_space_group_crystal_system monoclinic
_space_group_IT_number 14
_space_group_name_Hall '-P 2ybc'
_space_group_name_H-M_alt 'P 1 21/c 1'
_atom_sites_solution_hydrogens geom
_audit_creation_method SHELXL-2014/6
_cell_angle_alpha 90
_cell_angle_beta 98.052(10)
_cell_angle_gamma 90
_cell_formula_units_Z 4
_cell_length_a 10.505(5)
_cell_length_b 15.956(7)
_cell_length_c 7.986(4)
_cell_measurement_reflns_used 2821
_cell_measurement_temperature 100(2)
_cell_measurement_theta_max 26.1921
_cell_measurement_theta_min 2.5529
_cell_volume 1325.4(11)
_computing_cell_refinement 'SAINT V8.34A (Bruker AXS Inc., 2013)'
_computing_data_collection 'Bruker APEX2'
_computing_data_reduction 'SAINT V8.34A (Bruker AXS Inc., 2013)'
_computing_molecular_graphics 'Bruker SHELXTL'
_computing_publication_material 'Bruker SHELXTL'
_computing_structure_refinement 'SHELXL-2014/6 (Sheldrick, 2014)'
_diffrn_ambient_temperature 100(2)
_diffrn_detector_area_resol_mean 8.3333
_diffrn_measured_fraction_theta_full 0.974
_diffrn_measured_fraction_theta_max 0.968
_diffrn_measurement_device_type 'Bruker APEX-II CCD'
_diffrn_measurement_method '\f and \w scans'
_diffrn_radiation_type MoK\a
_diffrn_radiation_wavelength 0.71073
_diffrn_reflns_av_R_equivalents 0.0371
_diffrn_reflns_av_unetI/netI 0.0389
_diffrn_reflns_Laue_measured_fraction_full 0.974
_diffrn_reflns_Laue_measured_fraction_max 0.968
_diffrn_reflns_limit_h_max 13
_diffrn_reflns_limit_h_min -12
_diffrn_reflns_limit_k_max 19
_diffrn_reflns_limit_k_min -19
_diffrn_reflns_limit_l_max 9
_diffrn_reflns_limit_l_min -9
_diffrn_reflns_number 9313
_diffrn_reflns_point_group_measured_fraction_full 0.974
_diffrn_reflns_point_group_measured_fraction_max 0.968
_diffrn_reflns_theta_full 25.242
_diffrn_reflns_theta_max 26.290
_diffrn_reflns_theta_min 1.958
_exptl_absorpt_coefficient_mu 3.098
_exptl_absorpt_correction_T_max 0.9485
_exptl_absorpt_correction_T_min 0.7644
_exptl_absorpt_correction_type multi-scan
_exptl_absorpt_process_details 'SADABS V2014/4 (Bruker AXS Inc.)'
_exptl_crystal_colour Red
_exptl_crystal_density_diffrn 1.639
_exptl_crystal_density_meas ?
_exptl_crystal_density_method 'not measured'
_exptl_crystal_description Lump
_exptl_crystal_F_000 656
_exptl_crystal_size_max 0.17
_exptl_crystal_size_mid 0.15
_exptl_crystal_size_min 0.12
_refine_diff_density_max 0.849
_refine_diff_density_min -0.356
_refine_diff_density_rms 0.088
_refine_ls_extinction_method none
_refine_ls_goodness_of_fit_ref 1.022
_refine_ls_hydrogen_treatment constr
_refine_ls_matrix_type full
_refine_ls_number_parameters 182
_refine_ls_number_reflns 2593
_refine_ls_number_restraints 0
_refine_ls_restrained_S_all 1.022
_refine_ls_R_factor_all 0.0453
_refine_ls_R_factor_gt 0.0310
_refine_ls_shift/su_max 0.003
_refine_ls_shift/su_mean 0.000
_refine_ls_structure_factor_coef Fsqd
_refine_ls_weighting_details 'w=1/[\s^2^(Fo^2^)+(0.0469P)^2^] where P=(Fo^2^+2Fc^2^)/3'
_refine_ls_weighting_scheme calc
_refine_ls_wR_factor_gt 0.0737
_refine_ls_wR_factor_ref 0.0785
_reflns_Friedel_coverage 0.000
_reflns_number_gt 2094
_reflns_number_total 2593
_reflns_threshold_expression 'I > 2\s(I)'
_cod_data_source_file ja7b05981_si_004.cif
_cod_data_source_block 170302LT_a
_cod_depositor_comments
;
The following automatic conversions were performed:

data item '_exptl_crystal_density_meas' value 'not measured' was
changed to '?' -- the value is perceived as not measured.

Automatic conversion script
Id: cif_fix_values 6909 2019-04-08 15:41:33Z antanas 
;
_cod_original_cell_volume 1325.5(11)
_cod_original_sg_symbol_H-M 'P 21/c'
_cod_database_code 4131499
_shelx_space_group_comment
;
The symmetry employed for this shelxl refinement is uniquely defined
by the following loop, which should always be used as a source of
symmetry information in preference to the above space-group names.
They are only intended as comments.
;
_shelxl_version_number 2014/6

loop_
_space_group_symop_operation_xyz
'x, y, z'
'-x, y+1/2, -z+1/2'
'-x, -y, -z'
'x, -y-1/2, z-1/2'

loop_
_atom_site_label
_atom_site_type_symbol
_atom_site_fract_x
_atom_site_fract_y
_atom_site_fract_z
_atom_site_U_iso_or_equiv
_atom_site_adp_type
_atom_site_occupancy
_atom_site_site_symmetry_order
_atom_site_calc_flag
_atom_site_refinement_flags_posn
_atom_site_refinement_flags_adp
Br1 Br 0.57113(2) 0.74223(2) 0.91025(3) 0.01544(11) Uani 1 1 d . .
O1 O 0.98273(18) 0.87928(11) 0.7305(3) 0.0196(5) Uani 1 1 d . .
O2 O 0.75251(18) 0.88235(11) 0.8508(3) 0.0200(5) Uani 1 1 d . .
C1 C 1.2761(3) 0.64803(19) 0.5312(4) 0.0260(7) Uani 1 1 d . .
H1 H 1.3494 0.6563 0.6200 0.039 Uiso 1 1 calc R U
H11 H 1.2750 0.6925 0.4465 0.039 Uiso 1 1 calc R U
H3 H 1.2838 0.5935 0.4772 0.039 Uiso 1 1 calc R U
C2 C 1.1528(2) 0.65074(17) 0.6084(3) 0.0160(6) Uani 1 1 d . .
C3 C 1.0883(3) 0.57721(16) 0.6420(3) 0.0161(6) Uani 1 1 d . .
H4 H 1.1240 0.5245 0.6189 0.019 Uiso 1 1 calc R U
C4 C 0.9721(2) 0.57976(16) 0.7089(3) 0.0156(6) Uani 1 1 d . .
H5 H 0.9303 0.5288 0.7299 0.019 Uiso 1 1 calc R U
C5 C 0.9166(2) 0.65598(15) 0.7453(3) 0.0125(6) Uani 1 1 d . .
C6 C 0.7891(2) 0.65853(15) 0.8069(3) 0.0118(6) Uani 1 1 d . .
C7 C 0.7204(2) 0.57800(15) 0.8260(3) 0.0124(6) Uani 1 1 d . .
C8 C 0.7644(3) 0.52029(16) 0.9526(4) 0.0195(6) Uani 1 1 d . .
H10 H 0.8415 0.5308 1.0268 0.023 Uiso 1 1 calc R U
C9 C 0.6948(3) 0.44737(17) 0.9695(4) 0.0221(7) Uani 1 1 d . .
H9 H 0.7241 0.4086 1.0568 0.027 Uiso 1 1 calc R U
C10 C 0.5830(3) 0.43058(17) 0.8604(4) 0.0206(6) Uani 1 1 d . .
H2 H 0.5361 0.3806 0.8730 0.025 Uiso 1 1 calc R U
C11 C 0.9828(3) 0.73034(15) 0.7146(3) 0.0130(6) Uani 1 1 d . .
C12 C 1.0983(3) 0.72726(16) 0.6470(4) 0.0156(6) Uani 1 1 d . .
H6 H 1.1408 0.7781 0.6268 0.019 Uiso 1 1 calc R U
C13 C 0.9293(2) 0.81286(15) 0.7509(3) 0.0132(6) Uani 1 1 d . .
C14 C 0.7980(3) 0.81509(15) 0.8185(3) 0.0141(6) Uani 1 1 d . .
C15 C 0.7355(3) 0.73361(15) 0.8376(3) 0.0125(5) Uani 1 1 d . .
C16 C 0.5398(3) 0.48697(16) 0.7327(4) 0.0172(6) Uani 1 1 d . .
H8 H 0.4636 0.4753 0.6574 0.021 Uiso 1 1 calc R U
C17 C 0.6079(2) 0.56051(16) 0.7147(4) 0.0146(6) Uani 1 1 d . .
H7 H 0.5781 0.5989 0.6270 0.018 Uiso 1 1 calc R U

loop_
_atom_site_aniso_label
_atom_site_aniso_U_11
_atom_site_aniso_U_22
_atom_site_aniso_U_33
_atom_site_aniso_U_23
_atom_site_aniso_U_13
_atom_site_aniso_U_12
Br1 0.01815(17) 0.01035(15) 0.01892(17) -0.00089(10) 0.00650(11) 0.00023(10)
O1 0.0198(11) 0.0079(10) 0.0310(13) 0.0007(8) 0.0027(9) -0.0025(8)
O2 0.0257(11) 0.0069(9) 0.0283(12) -0.0029(8) 0.0064(9) 0.0011(8)
C1 0.0217(17) 0.0216(15) 0.036(2) 0.0025(13) 0.0097(13) 0.0035(13)
C2 0.0147(15) 0.0192(14) 0.0132(15) 0.0014(11) -0.0010(11) 0.0044(11)
C3 0.0192(15) 0.0117(13) 0.0165(16) -0.0022(10) -0.0009(11) 0.0044(11)
C4 0.0180(15) 0.0097(13) 0.0175(15) 0.0004(10) -0.0024(11) -0.0020(11)
C5 0.0156(14) 0.0092(13) 0.0116(15) 0.0018(10) -0.0021(10) 0.0005(10)
C6 0.0163(14) 0.0096(12) 0.0088(14) -0.0009(9) -0.0012(10) 0.0006(10)
C7 0.0171(14) 0.0056(12) 0.0150(15) -0.0013(10) 0.0036(11) -0.0005(10)
C8 0.0255(16) 0.0117(13) 0.0190(16) 0.0017(11) -0.0052(12) -0.0021(11)
C9 0.0367(18) 0.0113(13) 0.0174(16) 0.0038(11) 0.0007(13) -0.0038(12)
C10 0.0307(17) 0.0116(13) 0.0214(17) -0.0029(11) 0.0105(13) -0.0088(12)
C11 0.0145(14) 0.0087(12) 0.0145(14) 0.0000(10) -0.0029(11) 0.0017(10)
C12 0.0171(14) 0.0111(13) 0.0172(15) 0.0016(10) -0.0019(11) -0.0030(11)
C13 0.0159(14) 0.0086(13) 0.0138(16) 0.0017(10) -0.0021(11) -0.0013(11)
C14 0.0191(15) 0.0092(13) 0.0128(15) -0.0009(10) -0.0022(11) 0.0029(11)
C15 0.0148(14) 0.0107(13) 0.0123(14) -0.0006(10) 0.0032(10) -0.0019(10)
C16 0.0180(14) 0.0136(14) 0.0202(16) -0.0043(11) 0.0033(11) -0.0045(11)
C17 0.0159(14) 0.0109(13) 0.0173(16) 0.0012(10) 0.0032(11) 0.0013(11)

loop_
_atom_type_symbol
_atom_type_description
_atom_type_scat_dispersion_real
_atom_type_scat_dispersion_imag
_atom_type_scat_source
C C 0.0033 0.0016 'International Tables Vol C Tables 4.2.6.8 and 6.1.1.4'
H H 0.0000 0.0000 'International Tables Vol C Tables 4.2.6.8 and 6.1.1.4'
O O 0.0106 0.0060 'International Tables Vol C Tables 4.2.6.8 and 6.1.1.4'
Br Br -0.2901 2.4595 'International Tables Vol C Tables 4.2.6.8 and 6.1.1.4'

loop_
_geom_angle_atom_site_label_1
_geom_angle_atom_site_label_2
_geom_angle_atom_site_label_3
_geom_angle
C2 C1 H1 109.5
C2 C1 H11 109.5
H1 C1 H11 109.5
C2 C1 H3 109.5
H1 C1 H3 109.5
H11 C1 H3 109.5
C3 C2 C12 117.7(3)
C3 C2 C1 121.3(2)
C12 C2 C1 121.0(3)
C4 C3 C2 121.4(2)
C4 C3 H4 119.3
C2 C3 H4 119.3
C5 C4 C3 121.1(2)
C5 C4 H5 119.5
C3 C4 H5 119.5
C4 C5 C11 117.7(3)
C4 C5 C6 120.8(2)
C11 C5 C6 121.4(2)
C15 C6 C7 121.5(2)
C15 C6 C5 119.8(2)
C7 C6 C5 118.7(2)
C8 C7 C17 119.4(2)
C8 C7 C6 121.7(2)
C17 C7 C6 118.9(2)
C9 C8 C7 119.8(2)
C9 C8 H10 120.1
C7 C8 H10 120.1
C10 C9 C8 120.7(3)
C10 C9 H9 119.6
C8 C9 H9 119.6
C9 C10 C16 119.8(3)
C9 C10 H2 120.1
C16 C10 H2 120.1
C12 C11 C5 120.8(2)
C12 C11 C13 118.9(2)
C5 C11 C13 120.3(2)
C11 C12 C2 121.3(2)
C11 C12 H6 119.4
C2 C12 H6 119.4
O1 C13 C11 123.6(3)
O1 C13 C14 118.3(2)
C11 C13 C14 118.1(2)
O2 C14 C15 124.2(3)
O2 C14 C13 119.3(2)
C15 C14 C13 116.5(2)
C6 C15 C14 123.9(3)
C6 C15 Br1 122.3(2)
C14 C15 Br1 113.84(18)
C10 C16 C17 120.2(3)
C10 C16 H8 119.9
C17 C16 H8 119.9
C16 C17 C7 120.1(2)
C16 C17 H7 120.0
C7 C17 H7 120.0

loop_
_geom_bond_atom_site_label_1
_geom_bond_atom_site_label_2
_geom_bond_distance
Br1 C15 1.902(3)
O1 C13 1.221(3)
O2 C14 1.217(3)
C1 C2 1.511(4)
C1 H1 0.9800
C1 H11 0.9800
C1 H3 0.9800
C2 C3 1.400(4)
C2 C12 1.401(4)
C3 C4 1.399(4)
C3 H4 0.9500
C4 C5 1.397(4)
C4 H5 0.9500
C5 C11 1.414(4)
C5 C6 1.492(4)
C6 C15 1.360(4)
C6 C7 1.492(3)
C7 C8 1.397(4)
C7 C17 1.404(4)
C8 C9 1.391(4)
C8 H10 0.9500
C9 C10 1.387(4)
C9 H9 0.9500
C10 C16 1.387(4)
C10 H2 0.9500
C11 C12 1.396(4)
C11 C13 1.477(3)
C12 H6 0.9500
C13 C14 1.550(4)
C14 C15 1.474(4)
C16 C17 1.392(4)
C16 H8 0.9500
C17 H7 0.9500
